data_7022324
loop_
_publ_author_name
'Zheng, Yan-Zhen'
'Qin, Lei'
'Zheng, Zhiping'
'Xue, Wei'
'Chen, Xiao-Ming'

_publ_section_title
;
 Assembly of alternating spin-chains with magnetically anisotropic
 cobalt(II) dimers.
;
_journal_issue 5
_journal_name_full 'Dalton transactions (Cambridge, England : 2003)'
_journal_page_first 1770
_journal_page_last 1777
_journal_paper_doi 10.1039/c2dt32362a
_journal_volume 42
_journal_year 2013
_chemical_formula_sum 'C20 H24 Cl2 Co2 N8 O4'
_chemical_formula_weight 629.23
_chemical_name_systematic
;
?
;
_space_group_IT_number 15
_symmetry_cell_setting monoclinic
_symmetry_space_group_name_Hall '-C 2yc'
_symmetry_space_group_name_H-M 'C 1 2/c 1'
_atom_sites_solution_hydrogens geom
_atom_sites_solution_primary direct
_atom_sites_solution_secondary difmap
_audit_creation_method SHELXL-97
_cell_angle_alpha 90.00
_cell_angle_beta 94.2360(10)
_cell_angle_gamma 90.00
_cell_formula_units_Z 4
_cell_length_a 13.1008(12)
_cell_length_b 9.8330(9)
_cell_length_c 19.4152(17)
_cell_measurement_temperature 291(2)
_cell_volume 2494.2(4)
_computing_cell_refinement 'Bruker SMART'
_computing_data_collection 'Bruker SMART'
_computing_data_reduction 'Bruker SAINT'
_computing_molecular_graphics 'Bruker SHELXTL'
_computing_publication_material 'Bruker SHELXTL'
_computing_structure_refinement 'SHELXL-97 (Sheldrick, 1997)'
_computing_structure_solution 'SHELXS-97 (Sheldrick, 1990)'
_diffrn_ambient_temperature 291(2)
_diffrn_measured_fraction_theta_full 0.991
_diffrn_measured_fraction_theta_max 0.991
_diffrn_measurement_device_type 'CCD area detector'
_diffrn_measurement_method 'phi and omega scans'
_diffrn_radiation_monochromator graphite
_diffrn_radiation_source 'fine-focus sealed tube'
_diffrn_radiation_type MoK\a
_diffrn_radiation_wavelength 0.71073
_diffrn_reflns_av_R_equivalents 0.0194
_diffrn_reflns_av_sigmaI/netI 0.0225
_diffrn_reflns_limit_h_max 16
_diffrn_reflns_limit_h_min -13
_diffrn_reflns_limit_k_max 12
_diffrn_reflns_limit_k_min -12
_diffrn_reflns_limit_l_max 23
_diffrn_reflns_limit_l_min -23
_diffrn_reflns_number 7258
_diffrn_reflns_theta_full 26.00
_diffrn_reflns_theta_max 26.00
_diffrn_reflns_theta_min 2.10
_exptl_absorpt_coefficient_mu 1.589
_exptl_absorpt_correction_T_max 0.8446
_exptl_absorpt_correction_T_min 0.6387
_exptl_absorpt_correction_type multi-scan
_exptl_absorpt_process_details SADABS
_exptl_crystal_colour dark-purple
_exptl_crystal_density_diffrn 1.676
_exptl_crystal_density_method 'not measured'
_exptl_crystal_description block
_exptl_crystal_F_000 1280
_exptl_crystal_size_max 0.31
_exptl_crystal_size_mid 0.27
_exptl_crystal_size_min 0.11
_refine_diff_density_max 0.358
_refine_diff_density_min -0.207
_refine_diff_density_rms 0.060
_refine_ls_extinction_method none
_refine_ls_goodness_of_fit_ref 1.013
_refine_ls_hydrogen_treatment mixed
_refine_ls_matrix_type full
_refine_ls_number_parameters 171
_refine_ls_number_reflns 2421
_refine_ls_number_restraints 1
_refine_ls_restrained_S_all 1.013
_refine_ls_R_factor_all 0.0353
_refine_ls_R_factor_gt 0.0325
_refine_ls_shift/su_max 0.001
_refine_ls_shift/su_mean 0.000
_refine_ls_structure_factor_coef Fsqd
_refine_ls_weighting_details 'calc w=1/[\s^2^(Fo^2^)+(0.0573P)^2^+3.4530P] where P=(Fo^2^+2Fc^2^)/3'
_refine_ls_weighting_scheme calc
_refine_ls_wR_factor_gt 0.0920
_refine_ls_wR_factor_ref 0.0940
_reflns_number_gt 2246
_reflns_number_total 2421
_reflns_threshold_expression >2sigma(I)
_cod_data_source_file c2dt32362a.txt
_cod_data_source_block 2
_cod_depositor_comments
;
The following automatic conversions were performed:

'_symmetry_cell_setting' value 'Monoclinic' changed to 'monoclinic'
according to /home/saulius/struct/CIF-dictionaries/cif_core.dic
dictionary named 'cif_core.dic' version 2.4.2 from 2011-04-26.

Automatic conversion script
Id: cif_fix_values 1891 2012-01-12 08:04:46Z andrius 
;
_cod_original_sg_symbol_H-M C2/c
_cod_database_code 7022324

loop_
_symmetry_equiv_pos_as_xyz
'x, y, z'
'-x, y, -z+1/2'
'x+1/2, y+1/2, z'
'-x+1/2, y+1/2, -z+1/2'
'-x, -y, -z'
'x, -y, z-1/2'
'-x+1/2, -y+1/2, -z'
'x+1/2, -y+1/2, z-1/2'

loop_
_atom_site_label
_atom_site_type_symbol
_atom_site_fract_x
_atom_site_fract_y
_atom_site_fract_z
_atom_site_U_iso_or_equiv
_atom_site_adp_type
_atom_site_occupancy
_atom_site_symmetry_multiplicity
_atom_site_calc_flag
_atom_site_refinement_flags
Co1 Co 0.98059(2) 0.07379(3) 0.413438(16) 0.02739(14) Uani 1 1 d .
Cl1 Cl 0.89362(5) 0.09007(6) 0.51760(3) 0.03488(17) Uani 1 1 d .
O1 O 1.04756(12) -0.02316(17) 0.32488(8) 0.0292(4) Uani 1 1 d .
O2 O 0.90908(14) -0.10458(18) 0.36551(10) 0.0371(4) Uani 1 1 d .
N1 N 0.86857(16) 0.1897(2) 0.35704(11) 0.0344(5) Uani 1 1 d .
N2 N 0.74100(18) 0.3287(3) 0.33070(13) 0.0463(6) Uani 1 1 d D
N3 N 1.08326(16) 0.2298(2) 0.42993(11) 0.0340(5) Uani 1 1 d .
N4 N 1.2213(2) 0.3522(3) 0.42668(16) 0.0561(8) Uani 1 1 d .
C1 C 0.97997(18) -0.1143(2) 0.32553(11) 0.0271(5) Uani 1 1 d .
C2 C 0.9873(2) -0.2403(2) 0.28307(13) 0.0350(6) Uani 1 1 d .
C3 C 0.9778(4) -0.3684(3) 0.32350(18) 0.0660(10) Uani 1 1 d .
H3A H 0.9065 -0.3823 0.3321 0.079 Uiso 1 1 calc R
H3B H 1.0164 -0.3589 0.3678 0.079 Uiso 1 1 calc R
C4 C 1.0165(5) -0.4921(3) 0.28643(19) 0.0909(16) Uani 1 1 d .
H4A H 1.0907 -0.4936 0.2917 0.109 Uiso 1 1 calc R
H4B H 0.9917 -0.5738 0.3076 0.109 Uiso 1 1 calc R
C5 C 0.8534(2) 0.2006(3) 0.28652(15) 0.0504(8) Uani 1 1 d .
H5A H 0.8917 0.1561 0.2550 0.061 Uiso 1 1 calc R
C6 C 0.7749(3) 0.2851(4) 0.26997(16) 0.0581(9) Uani 1 1 d .
H6A H 0.7489 0.3091 0.2258 0.070 Uiso 1 1 calc R
C7 C 0.7972(2) 0.2678(3) 0.38121(14) 0.0400(6) Uani 1 1 d .
H7A H 0.7877 0.2787 0.4279 0.048 Uiso 1 1 calc R
C8 C 1.0713(3) 0.3490(3) 0.46483(19) 0.0559(8) Uani 1 1 d .
H8A H 1.0135 0.3736 0.4870 0.067 Uiso 1 1 calc R
C9 C 1.1563(3) 0.4246(3) 0.4620(2) 0.0673(10) Uani 1 1 d .
H9A H 1.1676 0.5106 0.4810 0.081 Uiso 1 1 calc R
C10 C 1.1753(2) 0.2366(3) 0.40882(15) 0.0455(7) Uani 1 1 d .
H10A H 1.2050 0.1680 0.3841 0.055 Uiso 1 1 calc R
H2 H 0.6888(16) 0.377(3) 0.3320(17) 0.051(9) Uiso 1 1 d D
H4 H 1.269(3) 0.372(4) 0.415(2) 0.065(13) Uiso 1 1 d .

loop_
_atom_site_aniso_label
_atom_site_aniso_U_11
_atom_site_aniso_U_22
_atom_site_aniso_U_33
_atom_site_aniso_U_23
_atom_site_aniso_U_13
_atom_site_aniso_U_12
Co1 0.0244(2) 0.0305(2) 0.0276(2) -0.00302(12) 0.00448(13) -0.00210(12)
Cl1 0.0318(3) 0.0451(4) 0.0285(3) 0.0024(2) 0.0073(2) 0.0073(3)
O1 0.0287(9) 0.0311(8) 0.0279(8) -0.0013(7) 0.0033(7) -0.0014(7)
O2 0.0328(10) 0.0405(10) 0.0395(10) -0.0040(8) 0.0122(8) -0.0033(8)
N1 0.0297(11) 0.0388(11) 0.0351(11) -0.0022(9) 0.0055(9) 0.0042(9)
N2 0.0322(13) 0.0510(14) 0.0562(15) 0.0023(12) 0.0057(11) 0.0156(11)
N3 0.0277(11) 0.0346(11) 0.0400(12) -0.0014(9) 0.0038(9) -0.0034(9)
N4 0.0359(15) 0.0633(18) 0.0698(18) 0.0089(14) 0.0085(13) -0.0199(14)
C1 0.0294(12) 0.0286(11) 0.0230(11) 0.0018(9) -0.0004(9) 0.0033(9)
C2 0.0471(15) 0.0274(12) 0.0305(12) 0.0017(10) 0.0035(11) 0.0003(11)
C3 0.118(3) 0.0348(15) 0.0479(18) 0.0030(14) 0.0244(19) -0.0055(18)
C4 0.181(5) 0.0306(16) 0.063(2) 0.0070(16) 0.018(3) 0.008(2)
C5 0.0463(17) 0.069(2) 0.0368(15) 0.0000(14) 0.0075(12) 0.0203(15)
C6 0.0530(19) 0.078(2) 0.0425(16) 0.0102(16) 0.0015(14) 0.0254(17)
C7 0.0365(15) 0.0439(15) 0.0400(14) -0.0042(12) 0.0054(11) 0.0072(12)
C8 0.0433(18) 0.0468(17) 0.079(2) -0.0203(16) 0.0146(15) -0.0066(14)
C9 0.056(2) 0.0493(19) 0.097(3) -0.0162(18) 0.007(2) -0.0204(16)
C10 0.0346(15) 0.0516(17) 0.0514(16) -0.0001(13) 0.0111(12) -0.0030(13)

loop_
_atom_type_symbol
_atom_type_description
_atom_type_scat_dispersion_real
_atom_type_scat_dispersion_imag
_atom_type_scat_source
C C 0.0033 0.0016 'International Tables Vol C Tables 4.2.6.8 and 6.1.1.4'
H H 0.0000 0.0000 'International Tables Vol C Tables 4.2.6.8 and 6.1.1.4'
N N 0.0061 0.0033 'International Tables Vol C Tables 4.2.6.8 and 6.1.1.4'
O O 0.0106 0.0060 'International Tables Vol C Tables 4.2.6.8 and 6.1.1.4'
Co Co 0.3494 0.9721 'International Tables Vol C Tables 4.2.6.8 and 6.1.1.4'
Cl Cl 0.1484 0.1585 'International Tables Vol C Tables 4.2.6.8 and 6.1.1.4'

loop_
_geom_angle_atom_site_label_1
_geom_angle_atom_site_label_2
_geom_angle_atom_site_label_3
_geom_angle
_geom_angle_site_symmetry_1
_geom_angle_site_symmetry_3
N3 Co1 N1 95.76(9) . .
N3 Co1 O2 158.62(8) . .
N1 Co1 O2 87.25(8) . .
N3 Co1 O1 98.69(7) . .
N1 Co1 O1 97.53(7) . .
O2 Co1 O1 59.94(6) . .
N3 Co1 Cl1 99.52(6) . .
N1 Co1 Cl1 92.65(6) . .
O2 Co1 Cl1 101.48(5) . .
O1 Co1 Cl1 158.09(5) . .
N3 Co1 C1 128.70(8) . .
N1 Co1 C1 94.48(8) . .
O2 Co1 C1 29.97(7) . .
O1 Co1 C1 30.06(7) . .
Cl1 Co1 C1 130.01(6) . .
N3 Co1 Cl1 89.99(6) . 5_756
N1 Co1 Cl1 174.24(6) . 5_756
O2 Co1 Cl1 87.54(5) . 5_756
O1 Co1 Cl1 81.96(5) . 5_756
Cl1 Co1 Cl1 85.97(2) . 5_756
C1 Co1 Cl1 82.19(5) . 5_756
Co1 Cl1 Co1 94.03(2) . 5_756
C1 O1 Co1 88.81(13) . .
C1 O2 Co1 90.63(14) . .
C7 N1 C5 104.7(2) . .
C7 N1 Co1 127.95(18) . .
C5 N1 Co1 127.31(18) . .
C7 N2 C6 107.5(2) . .
C7 N2 H2 130(2) . .
C6 N2 H2 122(2) . .
C10 N3 C8 104.7(2) . .
C10 N3 Co1 126.9(2) . .
C8 N3 Co1 128.34(19) . .
C10 N4 C9 107.2(3) . .
C10 N4 H4 124(3) . .
C9 N4 H4 129(3) . .
O2 C1 O1 120.2(2) . .
O2 C1 C2 118.9(2) . .
O1 C1 C2 120.6(2) . .
O2 C1 Co1 59.39(12) . .
O1 C1 Co1 61.13(12) . .
C2 C1 Co1 170.38(16) . .
C2 C2 C3 122.39(16) 2_755 .
C2 C2 C1 123.71(13) 2_755 .
C3 C2 C1 113.4(2) . .
C2 C3 C4 112.5(3) . .
C2 C3 H3A 109.1 . .
C4 C3 H3A 109.1 . .
C2 C3 H3B 109.1 . .
C4 C3 H3B 109.1 . .
H3A C3 H3B 107.8 . .
C4 C4 C3 112.1(4) 2_755 .
C4 C4 H4A 109.2 2_755 .
C3 C4 H4A 109.2 . .
C4 C4 H4B 109.2 2_755 .
C3 C4 H4B 109.2 . .
H4A C4 H4B 107.9 . .
C6 C5 N1 109.8(3) . .
C6 C5 H5A 125.1 . .
N1 C5 H5A 125.1 . .
C5 C6 N2 106.3(3) . .
C5 C6 H6A 126.8 . .
N2 C6 H6A 126.8 . .
N1 C7 N2 111.6(2) . .
N1 C7 H7A 124.2 . .
N2 C7 H7A 124.2 . .
C9 C8 N3 109.2(3) . .
C9 C8 H8A 125.4 . .
N3 C8 H8A 125.4 . .
N4 C9 C8 106.7(3) . .
N4 C9 H9A 126.6 . .
C8 C9 H9A 126.6 . .
N3 C10 N4 112.1(3) . .
N3 C10 H10A 123.9 . .
N4 C10 H10A 123.9 . .

loop_
_geom_bond_atom_site_label_1
_geom_bond_atom_site_label_2
_geom_bond_distance
_geom_bond_site_symmetry_2
Co1 N3 2.050(2) .
Co1 N1 2.101(2) .
Co1 O2 2.1659(18) .
Co1 O1 2.2041(16) .
Co1 Cl1 2.3988(7) .
Co1 C1 2.516(2) .
Co1 Cl1 2.6035(7) 5_756
Cl1 Co1 2.6035(7) 5_756
O1 C1 1.261(3) .
O2 C1 1.257(3) .
N1 C7 1.322(3) .
N1 C5 1.373(4) .
N2 C7 1.325(4) .
N2 C6 1.360(4) .
N2 H2 0.836(10) .
N3 C10 1.303(3) .
N3 C8 1.368(4) .
N4 C10 1.322(4) .
N4 C9 1.338(5) .
N4 H4 0.71(4) .
C1 C2 1.495(3) .
C2 C2 1.350(5) 2_755
C2 C3 1.494(4) .
C3 C4 1.519(5) .
C3 H3A 0.9700 .
C3 H3B 0.9700 .
C4 C4 1.448(8) 2_755
C4 H4A 0.9700 .
C4 H4B 0.9700 .
C5 C6 1.343(4) .
C5 H5A 0.9300 .
C6 H6A 0.9300 .
C7 H7A 0.9300 .
C8 C9 1.343(5) .
C8 H8A 0.9300 .
C9 H9A 0.9300 .
C10 H10A 0.9300 .

loop_
_geom_hbond_atom_site_label_D
_geom_hbond_atom_site_label_H
_geom_hbond_atom_site_label_A
_geom_hbond_distance_DH
_geom_hbond_distance_HA
_geom_hbond_distance_DA
_geom_hbond_angle_DHA
_geom_hbond_site_symmetry_A
N2 H2 O1 0.836(10) 2.089(12) 2.918(3) 171(3) 3_455
N4 H4 O2 0.71(4) 2.15(4) 2.841(3) 167(4) 3
